data_4347746
loop_
_publ_author_name
'Filatre-Furcate, Agathe'
'Bellec, Nathalie'
'Jeannin, Olivier'
'Auban-Senzier, Pascale'
'Fourmigu\'e, Marc'
'\'I\~niguez, Jorge'
'Canadell, Enric'
'Bri\`ere, Benjamin'
'Ta Phuoc, Vinh'
'Lorcy, Dominique'

_publ_section_title
;
 Single-Component Conductors: A Sturdy Electronic Structure Generated by
 Bulky Substituents.
;
_journal_issue 12
_journal_name_full 'Inorganic chemistry'
_journal_page_first 6036
_journal_page_last 6046
_journal_paper_doi 10.1021/acs.inorgchem.6b00556
_journal_volume 55
_journal_year 2016
_chemical_compound_source 'synthesis as described'
_chemical_formula_moiety 'C36 H34 Au1 N2 P1 S8'
_chemical_formula_sum 'C36 H34 Au N2 O P S8'
_chemical_formula_weight 995.07
_space_group_IT_number 15
_space_group_name_Hall '-C 2yc'
_space_group_name_H-M_alt 'C 1 2/c 1'
_symmetry_cell_setting monoclinic
_symmetry_Int_Tables_number 15
_symmetry_space_group_name_Hall '-C 2yc'
_symmetry_space_group_name_H-M 'C 1 2/c 1'
_atom_sites_solution_hydrogens geom
_audit_conform_dict_location ftp://ftp.iucr.org/pub/cif_core.dic
_audit_conform_dict_name cif_core.dic
_audit_conform_dict_version 2.4.3
_audit_creation_date 2016-03-30T16:22:31-00:00
_audit_creation_method 'WinGX routine CIF_UPDATE'
_cell_angle_alpha 90
_cell_angle_beta 125.1210(10)
_cell_angle_gamma 90
_cell_formula_units_Z 4
_cell_length_a 29.0982(7)
_cell_length_b 7.3725(2)
_cell_length_c 22.3171(5)
_cell_measurement_reflns_used 9220
_cell_measurement_temperature 150(2)
_cell_measurement_theta_max 27.46
_cell_measurement_theta_min 2.89
_cell_measurement_wavelength 0.71073
_cell_volume 3915.97(17)
_computing_cell_refinement 'Bruker APEX2 (Bruker, 2006)'
_computing_data_collection 'Bruker APEX2 (Bruker, 2006)'
_computing_data_reduction 'Bruker APEX2 (Bruker, 2006)'
_computing_molecular_graphics 'Ortep-3 for Windows (Farrugia, 1997)'
_computing_publication_material 'WinGX publication routines (Farrugia, 1999)'
_computing_structure_refinement 'SHELXL-2014/7 (Sheldrick, 2014)'
_diffrn_ambient_temperature 150(2)
_diffrn_detector 'CCD plate'
_diffrn_measured_fraction_theta_full 0.997
_diffrn_measured_fraction_theta_max 0.996
_diffrn_measurement_device_type 'APEXII, Bruker-AXS'
_diffrn_measurement_method 'CCD rotation images, thiN slices'
_diffrn_orient_matrix_UB_11 0.019516
_diffrn_orient_matrix_UB_12 0.119611
_diffrn_orient_matrix_UB_13 0.018287
_diffrn_orient_matrix_UB_21 0.009488
_diffrn_orient_matrix_UB_22 -0.028055
_diffrn_orient_matrix_UB_23 0.049773
_diffrn_orient_matrix_UB_31 0.035978
_diffrn_orient_matrix_UB_32 -0.057481
_diffrn_orient_matrix_UB_33 0.01376
_diffrn_radiation_probe x-ray
_diffrn_radiation_source 'fine-focus sealed tube'
_diffrn_radiation_type MoK\a
_diffrn_radiation_wavelength 0.71073
_diffrn_reflns_av_R_equivalents 0.0227
_diffrn_reflns_av_unetI/netI 0.0146
_diffrn_reflns_Laue_measured_fraction_full 0.997
_diffrn_reflns_Laue_measured_fraction_max 0.996
_diffrn_reflns_limit_h_max 37
_diffrn_reflns_limit_h_min -37
_diffrn_reflns_limit_k_max 9
_diffrn_reflns_limit_k_min -9
_diffrn_reflns_limit_l_max 28
_diffrn_reflns_limit_l_min -28
_diffrn_reflns_number 29144
_diffrn_reflns_point_group_measured_fraction_full 0.997
_diffrn_reflns_point_group_measured_fraction_max 0.996
_diffrn_reflns_theta_full 25.242
_diffrn_reflns_theta_max 27.485
_diffrn_reflns_theta_min 3.273
_diffrn_standards_number 0
_exptl_absorpt_coefficient_mu 4.257
_exptl_absorpt_correction_T_max 0.427
_exptl_absorpt_correction_T_min 0.359
_exptl_absorpt_correction_type multi-scan
_exptl_absorpt_process_details
;
  [Sheldrick, G.M. (2002). SADABS Bruker AXS Inc., Madison, Wisconsin, USA]
;
_exptl_crystal_colour green
_exptl_crystal_density_diffrn 1.688
_exptl_crystal_density_method 'not measured'
_exptl_crystal_description prism
_exptl_crystal_F_000 1976
_exptl_crystal_size_max 0.25
_exptl_crystal_size_mid 0.22
_exptl_crystal_size_min 0.20
_refine_diff_density_max 0.868
_refine_diff_density_min -0.737
_refine_diff_density_rms 0.068
_refine_ls_extinction_method none
_refine_ls_goodness_of_fit_ref 1.05
_refine_ls_hydrogen_treatment constr
_refine_ls_matrix_type full
_refine_ls_number_constraints 0
_refine_ls_number_parameters 231
_refine_ls_number_reflns 4485
_refine_ls_number_restraints 0
_refine_ls_restrained_S_all 1.05
_refine_ls_R_factor_all 0.02
_refine_ls_R_factor_gt 0.0169
_refine_ls_shift/su_max 0.017
_refine_ls_shift/su_mean 0.001
_refine_ls_structure_factor_coef Fsqd
_refine_ls_weighting_details 'w=1/[\s^2^(Fo^2^)+(0.0170P)^2^+7.8352P] where P=(Fo^2^+2Fc^2^)/3'
_refine_ls_weighting_scheme calc
_refine_ls_wR_factor_gt 0.039
_refine_ls_wR_factor_ref 0.0406
_reflns_Friedel_coverage 0
_reflns_number_gt 4087
_reflns_number_total 4485
_reflns_threshold_expression 'I > 2\s(I)'
_cod_data_source_file ic6b00556_si_001.cif
_cod_data_source_block PPh4Au(iPr-thiazdt)2
_cod_original_sg_symbol_H-M 'C 2/c'
_cod_database_code 4347746

loop_
_symmetry_equiv_pos_as_xyz
'x, y, z'
'-x, y, -z+1/2'
'x+1/2, y+1/2, z'
'-x+1/2, y+1/2, -z+1/2'
'-x, -y, -z'
'x, -y, z-1/2'
'-x+1/2, -y+1/2, -z'
'x+1/2, -y+1/2, z-1/2'

loop_
_atom_site_label
_atom_site_type_symbol
_atom_site_fract_x
_atom_site_fract_y
_atom_site_fract_z
_atom_site_U_iso_or_equiv
_atom_site_adp_type
_atom_site_occupancy
_atom_site_site_symmetry_order
_atom_site_calc_flag
_atom_site_refinement_flags_posn
_atom_site_refinement_flags_adp
_atom_site_refinement_flags_occupancy
C1 C 0.69674(8) 0.0355(3) 0.06671(11) 0.0200(4) Uani 1 1 d . . .
C2 C 0.69401(8) -0.0825(3) 0.01871(11) 0.0207(4) Uani 1 1 d . . .
C3 C 0.65016(10) -0.1988(3) 0.08017(14) 0.0319(5) Uani 1 1 d . . .
C4 C 0.67608(10) 0.0793(4) 0.16147(12) 0.0374(6) Uani 1 1 d . . .
H4 H 0.6915 0.1966 0.1605 0.045 Uiso 1 1 calc R U .
C5 C 0.62004(13) 0.1245(5) 0.14658(16) 0.0536(8) Uani 1 1 d . . .
H5A H 0.5965 0.1802 0.0992 0.08 Uiso 1 1 calc R U .
H5B H 0.6253 0.2067 0.1834 0.08 Uiso 1 1 calc R U .
H5C H 0.6025 0.0154 0.1476 0.08 Uiso 1 1 calc R U .
C6 C 0.71970(13) 0.0017(5) 0.23528(15) 0.0564(8) Uani 1 1 d . . .
H6A H 0.7094 -0.12 0.2383 0.085 Uiso 1 1 calc R U .
H6B H 0.7222 0.0747 0.2726 0.085 Uiso 1 1 calc R U .
H6C H 0.7554 0.0005 0.2421 0.085 Uiso 1 1 calc R U .
C7 C 0.47104(8) 0.0049(3) 0.17139(10) 0.0198(4) Uani 1 1 d . . .
C8 C 0.48454(9) 0.0274(3) 0.12149(11) 0.0279(5) Uani 1 1 d . . .
H8 H 0.5078 0.1221 0.1269 0.033 Uiso 1 1 calc R U .
C9 C 0.46300(10) -0.0933(4) 0.06328(13) 0.0357(5) Uani 1 1 d . . .
H9 H 0.4724 -0.0801 0.0301 0.043 Uiso 1 1 calc R U .
C10 C 0.42777(10) -0.2325(3) 0.05433(13) 0.0314(5) Uani 1 1 d . . .
H10 H 0.4135 -0.3123 0.0152 0.038 Uiso 1 1 calc R U .
C11 C 0.41362(9) -0.2536(3) 0.10358(13) 0.0276(5) Uani 1 1 d . . .
H11 H 0.3895 -0.3465 0.0972 0.033 Uiso 1 1 calc R U .
C12 C 0.43544(8) -0.1361(3) 0.16233(11) 0.0244(4) Uani 1 1 d . . .
H12 H 0.4264 -0.1509 0.1958 0.029 Uiso 1 1 calc R U .
C13 C 0.55261(8) 0.2973(3) 0.25842(11) 0.0189(4) Uani 1 1 d . . .
C14 C 0.53498(8) 0.4393(3) 0.20829(11) 0.0243(4) Uani 1 1 d . . .
H14 H 0.4971 0.4529 0.1706 0.029 Uiso 1 1 calc R U .
C15 C 0.57413(9) 0.5596(3) 0.21494(12) 0.0266(4) Uani 1 1 d . . .
H15 H 0.5626 0.6537 0.1814 0.032 Uiso 1 1 calc R U .
C16 C 0.63043(9) 0.5402(3) 0.27137(12) 0.0286(5) Uani 1 1 d . . .
H16 H 0.6566 0.6221 0.2758 0.034 Uiso 1 1 calc R U .
C17 C 0.64805(9) 0.3999(3) 0.32113(12) 0.0285(5) Uani 1 1 d . . .
H17 H 0.6859 0.3879 0.359 0.034 Uiso 1 1 calc R U .
C18 C 0.60924(9) 0.2767(3) 0.31469(12) 0.0238(4) Uani 1 1 d . . .
H18 H 0.6211 0.1813 0.3477 0.029 Uiso 1 1 calc R U .
N1 N 0.67220(7) -0.0293(3) 0.10178(10) 0.0260(4) Uani 1 1 d . . .
P1 P 0.5 0.14991(10) 0.25 0.01744(14) Uani 1 2 d S T P
S1 S 0.72603(2) 0.25321(6) 0.08313(3) 0.02143(10) Uani 1 1 d . . .
S2 S 0.72138(2) -0.04798(7) -0.03211(3) 0.02114(10) Uani 1 1 d . . .
S3 S 0.66016(3) -0.28067(7) 0.01552(4) 0.02974(12) Uani 1 1 d . . .
S4 S 0.61917(4) -0.32780(11) 0.10925(5) 0.0552(2) Uani 1 1 d . . .
Au1 Au 0.75 0.25 0 0.01519(4) Uani 1 2 d S . P
O1 O 0.5026(2) 0.3761(8) 0.0364(3) 0.0892(17) Uani 0.5 1 d . . P

loop_
_atom_site_aniso_label
_atom_site_aniso_U_11
_atom_site_aniso_U_22
_atom_site_aniso_U_33
_atom_site_aniso_U_23
_atom_site_aniso_U_13
_atom_site_aniso_U_12
C1 0.0189(9) 0.0215(10) 0.0212(10) 0.0038(8) 0.0125(8) 0.0018(7)
C2 0.0201(9) 0.0179(9) 0.0263(10) 0.0011(8) 0.0147(8) -0.0011(7)
C3 0.0342(12) 0.0342(12) 0.0376(13) 0.0067(10) 0.0268(11) -0.0010(10)
C4 0.0358(12) 0.0555(16) 0.0256(12) -0.0050(11) 0.0204(10) -0.0039(11)
C5 0.0548(17) 0.067(2) 0.0459(16) -0.0097(15) 0.0332(14) 0.0060(15)
C6 0.0593(19) 0.063(2) 0.0310(14) 0.0032(14) 0.0169(13) -0.0005(15)
C7 0.0178(9) 0.0210(10) 0.0168(9) 0.0002(8) 0.0077(8) 0.0032(7)
C8 0.0259(10) 0.0344(12) 0.0252(11) -0.0037(9) 0.0158(9) -0.0040(9)
C9 0.0369(12) 0.0494(15) 0.0261(11) -0.0080(11) 0.0212(10) -0.0033(11)
C10 0.0284(11) 0.0342(13) 0.0226(11) -0.0078(9) 0.0095(9) 0.0024(9)
C11 0.0243(10) 0.0234(11) 0.0270(11) -0.0013(9) 0.0099(9) -0.0001(8)
C12 0.0252(10) 0.0241(10) 0.0238(10) 0.0009(8) 0.0141(9) 0.0002(8)
C13 0.0183(9) 0.0214(9) 0.0195(9) -0.0007(8) 0.0122(8) -0.0002(7)
C14 0.0206(9) 0.0278(11) 0.0242(10) 0.0047(9) 0.0128(8) 0.0044(8)
C15 0.0333(11) 0.0237(11) 0.0304(11) 0.0044(9) 0.0227(10) 0.0026(9)
C16 0.0302(11) 0.0304(12) 0.0323(12) -0.0036(9) 0.0222(10) -0.0081(9)
C17 0.0197(9) 0.0378(13) 0.0243(11) -0.0015(9) 0.0105(9) -0.0059(9)
C18 0.0216(10) 0.0271(11) 0.0199(10) 0.0015(8) 0.0104(9) -0.0002(8)
N1 0.0263(9) 0.0316(10) 0.0260(9) 0.0036(8) 0.0184(8) 0.0006(7)
P1 0.0157(3) 0.0197(4) 0.0164(3) 0 0.0089(3) 0
S1 0.0253(2) 0.0207(2) 0.0216(2) -0.00373(19) 0.0154(2) -0.00286(19)
S2 0.0264(2) 0.0165(2) 0.0272(3) -0.00527(19) 0.0193(2) -0.00511(19)
S3 0.0354(3) 0.0204(3) 0.0443(3) -0.0008(2) 0.0293(3) -0.0060(2)
S4 0.0719(5) 0.0533(4) 0.0710(5) 0.0017(4) 0.0588(5) -0.0190(4)
Au1 0.01442(5) 0.01422(6) 0.01622(6) -0.00055(4) 0.00841(4) -0.00070(4)
O1 0.086(4) 0.096(4) 0.074(4) 0.006(3) 0.039(3) -0.012(3)

loop_
_atom_type_symbol
_atom_type_description
_atom_type_scat_dispersion_real
_atom_type_scat_dispersion_imag
_atom_type_scat_source
C C 0.0033 0.0016 'International Tables Vol C Tables 4.2.6.8 and 6.1.1.4'
H H 0 0 'International Tables Vol C Tables 4.2.6.8 and 6.1.1.4'
N N 0.0061 0.0033 'International Tables Vol C Tables 4.2.6.8 and 6.1.1.4'
P P 0.1023 0.0942 'International Tables Vol C Tables 4.2.6.8 and 6.1.1.4'
S S 0.1246 0.1234 'International Tables Vol C Tables 4.2.6.8 and 6.1.1.4'
Au Au -2.0133 8.8022 'International Tables Vol C Tables 4.2.6.8 and 6.1.1.4'
O O 0.0106 0.006 'International Tables Vol C Tables 4.2.6.8 and 6.1.1.4'

loop_
_geom_angle_atom_site_label_1
_geom_angle_atom_site_label_2
_geom_angle_atom_site_label_3
_geom_angle
_geom_angle_site_symmetry_1
_geom_angle_site_symmetry_3
C2 C1 N1 113.91(18) . .
C2 C1 S1 123.82(15) . .
N1 C1 S1 122.25(15) . .
C1 C2 S3 110.36(14) . .
C1 C2 S2 125.79(15) . .
S3 C2 S2 123.84(12) . .
N1 C3 S4 129.25(19) . .
N1 C3 S3 110.13(15) . .
S4 C3 S3 120.59(15) . .
C6 C4 N1 110.8(2) . .
C6 C4 C5 116.9(2) . .
N1 C4 C5 113.8(2) . .
C6 C4 H4 104.6 . .
N1 C4 H4 104.6 . .
C5 C4 H4 104.6 . .
C4 C5 H5A 109.5 . .
C4 C5 H5B 109.5 . .
H5A C5 H5B 109.5 . .
C4 C5 H5C 109.5 . .
H5A C5 H5C 109.5 . .
H5B C5 H5C 109.5 . .
C4 C6 H6A 109.5 . .
C4 C6 H6B 109.5 . .
H6A C6 H6B 109.5 . .
C4 C6 H6C 109.5 . .
H6A C6 H6C 109.5 . .
H6B C6 H6C 109.5 . .
C8 C7 C12 120.07(19) . .
C8 C7 P1 121.47(16) . .
C12 C7 P1 118.43(15) . .
C7 C8 C9 119.3(2) . .
C7 C8 H8 120.3 . .
C9 C8 H8 120.3 . .
C10 C9 C8 120.5(2) . .
C10 C9 H9 119.7 . .
C8 C9 H9 119.7 . .
C9 C10 C11 120.2(2) . .
C9 C10 H10 119.9 . .
C11 C10 H10 119.9 . .
C12 C11 C10 119.8(2) . .
C12 C11 H11 120.1 . .
C10 C11 H11 120.1 . .
C11 C12 C7 120.1(2) . .
C11 C12 H12 120 . .
C7 C12 H12 120 . .
C18 C13 C14 120.23(18) . .
C18 C13 P1 121.60(16) . .
C14 C13 P1 118.12(15) . .
C15 C14 C13 119.64(19) . .
C15 C14 H14 120.2 . .
C13 C14 H14 120.2 . .
C14 C15 C16 120.2(2) . .
C14 C15 H15 119.9 . .
C16 C15 H15 119.9 . .
C17 C16 C15 120.4(2) . .
C17 C16 H16 119.8 . .
C15 C16 H16 119.8 . .
C16 C17 C18 120.1(2) . .
C16 C17 H17 119.9 . .
C18 C17 H17 119.9 . .
C13 C18 C17 119.45(19) . .
C13 C18 H18 120.3 . .
C17 C18 H18 120.3 . .
C3 N1 C1 113.57(18) . .
C3 N1 C4 125.73(19) . .
C1 N1 C4 120.49(18) . .
C7 P1 C7 106.98(13) 2_655 .
C7 P1 C13 111.39(9) 2_655 .
C7 P1 C13 110.77(9) . .
C7 P1 C13 110.78(9) 2_655 2_655
C7 P1 C13 111.39(9) . 2_655
C13 P1 C13 105.60(13) . 2_655
C1 S1 Au1 99.01(7) . .
C2 S2 Au1 98.93(7) . .
C3 S3 C2 92.04(11) . .
S2 Au1 S2 180 . 7_655
S2 Au1 S1 87.876(17) . 7_655
S2 Au1 S1 92.125(17) 7_655 7_655
S2 Au1 S1 92.124(17) . .
S2 Au1 S1 87.875(17) 7_655 .
S1 Au1 S1 180 7_655 .

loop_
_geom_bond_atom_site_label_1
_geom_bond_atom_site_label_2
_geom_bond_distance
_geom_bond_site_symmetry_2
C1 C2 1.346(3) .
C1 N1 1.412(2) .
C1 S1 1.754(2) .
C2 S3 1.741(2) .
C2 S2 1.739(2) .
C3 N1 1.360(3) .
C3 S4 1.677(2) .
C3 S3 1.736(2) .
C4 C6 1.499(4) .
C4 N1 1.501(3) .
C4 C5 1.502(4) .
C4 H4 0.98 .
C5 H5A 0.96 .
C5 H5B 0.96 .
C5 H5C 0.96 .
C6 H6A 0.96 .
C6 H6B 0.96 .
C6 H6C 0.96 .
C7 C8 1.388(3) .
C7 C12 1.397(3) .
C7 P1 1.797(2) .
C8 C9 1.391(3) .
C8 H8 0.93 .
C9 C10 1.382(3) .
C9 H9 0.93 .
C10 C11 1.386(4) .
C10 H10 0.93 .
C11 C12 1.384(3) .
C11 H11 0.93 .
C12 H12 0.93 .
C13 C18 1.391(3) .
C13 C14 1.397(3) .
C13 P1 1.797(2) .
C14 C15 1.383(3) .
C14 H14 0.93 .
C15 C16 1.384(3) .
C15 H15 0.93 .
C16 C17 1.382(3) .
C16 H16 0.93 .
C17 C18 1.391(3) .
C17 H17 0.93 .
C18 H18 0.93 .
P1 C7 1.797(2) 2_655
P1 C13 1.797(2) 2_655
S1 Au1 2.3276(5) .
S2 Au1 2.3122(5) .
Au1 S2 2.3123(5) 7_655
Au1 S1 2.3275(5) 7_655

loop_
_geom_torsion_atom_site_label_1
_geom_torsion_atom_site_label_2
_geom_torsion_atom_site_label_3
_geom_torsion_atom_site_label_4
_geom_torsion
_geom_torsion_site_symmetry_4
N1 C1 C2 S3 0.1(2) .
S1 C1 C2 S3 -178.07(11) .
N1 C1 C2 S2 -178.51(14) .
S1 C1 C2 S2 3.3(3) .
C12 C7 C8 C9 -1.0(3) .
P1 C7 C8 C9 177.19(17) .
C7 C8 C9 C10 1.0(4) .
C8 C9 C10 C11 -0.2(4) .
C9 C10 C11 C12 -0.8(3) .
C10 C11 C12 C7 0.9(3) .
C8 C7 C12 C11 0.0(3) .
P1 C7 C12 C11 -178.18(16) .
C18 C13 C14 C15 -0.1(3) .
P1 C13 C14 C15 177.44(16) .
C13 C14 C15 C16 -0.6(3) .
C14 C15 C16 C17 0.5(3) .
C15 C16 C17 C18 0.2(3) .
C14 C13 C18 C17 0.8(3) .
P1 C13 C18 C17 -176.66(17) .
C16 C17 C18 C13 -0.8(3) .
S4 C3 N1 C1 178.04(18) .
S3 C3 N1 C1 0.3(2) .
S4 C3 N1 C4 3.3(4) .
S3 C3 N1 C4 -174.48(17) .
C2 C1 N1 C3 -0.3(3) .
S1 C1 N1 C3 177.96(16) .
C2 C1 N1 C4 174.79(18) .
S1 C1 N1 C4 -7.0(3) .
C6 C4 N1 C3 71.5(3) .
C5 C4 N1 C3 -62.7(3) .
C6 C4 N1 C1 -102.9(3) .
C5 C4 N1 C1 122.9(2) .
C8 C7 P1 C7 -128.84(19) 2_655
C12 C7 P1 C7 49.35(14) 2_655
C8 C7 P1 C13 -7.3(2) .
C12 C7 P1 C13 170.93(15) .
C8 C7 P1 C13 109.96(18) 2_655
C12 C7 P1 C13 -71.85(18) 2_655
C18 C13 P1 C7 8.6(2) 2_655
C14 C13 P1 C7 -168.90(16) 2_655
C18 C13 P1 C7 -110.38(18) .
C14 C13 P1 C7 72.15(18) .
C18 C13 P1 C13 128.9(2) 2_655
C14 C13 P1 C13 -48.57(14) 2_655
C2 C1 S1 Au1 1.47(18) .
N1 C1 S1 Au1 -176.59(15) .
C1 C2 S2 Au1 -5.86(19) .
S3 C2 S2 Au1 175.68(11) .
N1 C3 S3 C2 -0.17(18) .
S4 C3 S3 C2 -178.16(16) .
C1 C2 S3 C3 0.02(17) .
S2 C2 S3 C3 178.70(14) .
